data_2241427
loop_
_publ_author_name
'Mokhnache, Oualid'
'Boughzala, Habib'

_publ_section_title
;
 Crystal structure of a new hybrid compound based on an iodidoplumbate(II)
 anionic motif
;
_journal_coeditor_code VN2104
_journal_issue 1
_journal_name_full 'Acta Crystallographica Section E'
_journal_page_first 56
_journal_page_last 59
_journal_paper_doi 10.1107/S2056989015023786
_journal_volume 72
_journal_year 2016
_chemical_formula_iupac '(C4 H12 N2)2 [Pb I5] I, H2 O'
_chemical_formula_moiety '2(C4 H12 N2 +), Pb I5 3-, I -, H2 O'
_chemical_formula_sum 'C8 H26 I6 N4 O Pb'
_chemical_formula_weight 1162.92
_chemical_name_systematic
;
<i>catena</i>-Poly[bis(piperazine-1,4-diium)
[[tetraiodidoplumbate(II)]-\m-iodido] iodide monohydrate]
;
_space_group_crystal_system orthorhombic
_space_group_IT_number 62
_space_group_name_Hall '-P 2ac 2n'
_space_group_name_H-M_alt 'P n m a'
_symmetry_space_group_name_Hall '-P 2ac 2n'
_symmetry_space_group_name_H-M 'P n m a'
_atom_sites_solution_hydrogens geom
_atom_sites_solution_primary heavy
_atom_sites_solution_secondary difmap
_audit_creation_method SHELXL-2014/7
_cell_angle_alpha 90
_cell_angle_beta 90
_cell_angle_gamma 90
_cell_formula_units_Z 4
_cell_length_a 8.7477(10)
_cell_length_b 13.488(2)
_cell_length_c 20.336(3)
_cell_measurement_reflns_used 25
_cell_measurement_temperature 298(2)
_cell_measurement_theta_max 14.74
_cell_measurement_theta_min 13.65
_cell_volume 2399.4(6)
_computing_cell_refinement
;
CAD-4 EXPRESS (Enraf--Nonius, 1994)
;
_computing_data_collection
;
CAD-4 EXPRESS (Enraf--Nonius, 1994)
;
_computing_data_reduction
;
XCAD4 (Harms & Wocadlo, 1995)
;
_computing_molecular_graphics
;
DIAMOND (Brandenburg, 2006)
;
_computing_publication_material
;
publCIF (Westrip, 2010)
;
_computing_structure_refinement
;
SHELXL2014 (Sheldrick, 2015)
;
_computing_structure_solution
;
SHELXS97 (Sheldrick, 2008)
;
_diffrn_ambient_temperature 298(2)
_diffrn_measured_fraction_theta_full 1.000
_diffrn_measured_fraction_theta_max 0.999
_diffrn_measurement_device_type 'Enfar--Nonius CAD-4'
_diffrn_measurement_method '\w/2\t scans'
_diffrn_radiation_type MoK\a
_diffrn_radiation_wavelength 0.71073
_diffrn_reflns_av_R_equivalents 0.0344
_diffrn_reflns_limit_h_max 2
_diffrn_reflns_limit_h_min -11
_diffrn_reflns_limit_k_max 17
_diffrn_reflns_limit_k_min -1
_diffrn_reflns_limit_l_max 25
_diffrn_reflns_limit_l_min -1
_diffrn_reflns_number 3601
_diffrn_reflns_theta_full 25.242
_diffrn_reflns_theta_max 26.979
_diffrn_reflns_theta_min 2.003
_diffrn_standards_decay_% -1
_diffrn_standards_interval_time 120
_diffrn_standards_number 2
_exptl_absorpt_coefficient_mu 14.753
_exptl_absorpt_correction_T_max 0.9994
_exptl_absorpt_correction_T_min 0.6219
_exptl_absorpt_correction_type psi-scan
_exptl_absorpt_process_details
;
(North <i>et al.</i>,  1968)
;
_exptl_crystal_colour yellow
_exptl_crystal_density_diffrn 3.219
_exptl_crystal_description prism
_exptl_crystal_F_000 2040
_exptl_crystal_size_max 0.45
_exptl_crystal_size_mid 0.14
_exptl_crystal_size_min 0.10
_refine_diff_density_max 1.996
_refine_diff_density_min -1.278
_refine_ls_goodness_of_fit_ref 1.050
_refine_ls_hydrogen_treatment mixed
_refine_ls_matrix_type full
_refine_ls_number_parameters 105
_refine_ls_number_reflns 2729
_refine_ls_number_restraints 3
_refine_ls_restrained_S_all 1.050
_refine_ls_R_factor_all 0.0663
_refine_ls_R_factor_gt 0.0372
_refine_ls_shift/su_max 0.000
_refine_ls_shift/su_mean 0.000
_refine_ls_structure_factor_coef Fsqd
_refine_ls_weighting_details 'w=1/[\s^2^(Fo^2^)+(0.0358P)^2^+1.6589P] where P=(Fo^2^+2Fc^2^)/3'
_refine_ls_weighting_scheme calc
_refine_ls_wR_factor_gt 0.0775
_refine_ls_wR_factor_ref 0.0862
_reflns_number_gt 1941
_reflns_number_total 2729
_reflns_threshold_expression 'I > 2\s(I)'
_cod_data_source_file vn2104sup1.cif
_cod_data_source_block I
_cod_depositor_comments
;Adding full bibliography for 2241427.cif.

 Adding full bibliography for 2241427.cif.
;
_cod_database_code 2241427
_cod_database_fobs_code 2241427
_shelx_space_group_comment
;
The symmetry employed for this shelxl refinement is uniquely defined
by the following loop, which should always be used as a source of
symmetry information in preference to the above space-group names.
They are only intended as comments.
;

loop_
_space_group_symop_operation_xyz
'x, y, z'
'-x+1/2, -y, z+1/2'
'-x, y+1/2, -z'
'x+1/2, -y+1/2, -z+1/2'
'-x, -y, -z'
'x-1/2, y, -z-1/2'
'x, -y-1/2, z'
'-x-1/2, y-1/2, z-1/2'

loop_
_atom_site_type_symbol
_atom_site_label
_atom_site_fract_x
_atom_site_fract_y
_atom_site_fract_z
_atom_site_U_iso_or_equiv
_atom_site_adp_type
_atom_site_calc_flag
_atom_site_occupancy
Pb Pb 0.70782(5) 0.2500 0.37128(2) 0.02909(13) Uani d 1
I I1 0.74558(6) 0.48720(5) 0.37511(3) 0.03537(16) Uani d 1
I I2 0.94306(9) 0.2500 0.48324(4) 0.0367(2) Uani d 1
I I3 0.41658(9) 0.2500 0.46247(4) 0.0410(2) Uani d 1
I I4 0.95081(10) 0.2500 0.25107(4) 0.0421(2) Uani d 1
I I5 0.54190(11) 0.7500 0.19255(5) 0.0489(3) Uani d 1
N N1 0.3401(9) 0.5979(6) 0.3685(3) 0.0430(19) Uani d 1
H H1N 0.2673 0.6433 0.3635 0.052 Uiso calc 1
H H2N 0.4301 0.6287 0.3680 0.052 Uiso calc 1
N N2 0.1611(9) 0.4232(6) 0.3784(3) 0.0407(19) Uani d 1
H H3N 0.0691 0.3951 0.3792 0.049 Uiso calc 1
H H4N 0.2305 0.3754 0.3828 0.049 Uiso calc 1
C C1 0.3329(10) 0.5257(8) 0.3131(4) 0.039(2) Uani d 1
H H1A 0.3455 0.5604 0.2716 0.046 Uiso calc 1
H H1B 0.4151 0.4779 0.3172 0.046 Uiso calc 1
C C2 0.1836(9) 0.4737(7) 0.3138(4) 0.035(2) Uani d 1
H H2A 0.1805 0.4252 0.2787 0.042 Uiso calc 1
H H2B 0.1019 0.5210 0.3066 0.042 Uiso calc 1
C C3 0.3199(10) 0.5469(8) 0.4320(4) 0.041(2) Uani d 1
H H3A 0.4040 0.5012 0.4389 0.050 Uiso calc 1
H H3B 0.3214 0.5953 0.4672 0.050 Uiso calc 1
C C4 0.1744(10) 0.4919(8) 0.4337(4) 0.046(3) Uani d 1
H H4A 0.1677 0.4552 0.4746 0.055 Uiso calc 1
H H4B 0.0900 0.5386 0.4325 0.055 Uiso calc 1
O OW 0.4301(11) 0.2500 0.6369(5) 0.051(3) Uani d 1
H HW1 0.393(13) 0.2500 0.676(2) 0.080 Uiso d 1
H HW2 0.352(9) 0.2500 0.612(4) 0.059 Uiso d 1

loop_
_atom_site_aniso_label
_atom_site_aniso_U_11
_atom_site_aniso_U_22
_atom_site_aniso_U_33
_atom_site_aniso_U_12
_atom_site_aniso_U_13
_atom_site_aniso_U_23
Pb 0.0224(2) 0.0364(3) 0.0284(2) 0.000 0.00002(19) 0.000
I1 0.0287(3) 0.0386(4) 0.0388(3) 0.0019(2) -0.0011(2) 0.0008(3)
I2 0.0322(4) 0.0408(6) 0.0372(4) 0.000 -0.0079(4) 0.000
I3 0.0296(4) 0.0498(6) 0.0435(4) 0.000 0.0088(4) 0.000
I4 0.0353(4) 0.0420(5) 0.0491(5) 0.000 0.0180(4) 0.000
I5 0.0525(5) 0.0392(6) 0.0550(5) 0.000 0.0114(5) 0.000
N1 0.030(4) 0.042(5) 0.058(5) -0.007(4) -0.009(4) 0.002(4)
N2 0.044(4) 0.032(4) 0.046(4) -0.009(4) -0.008(4) 0.006(4)
C1 0.039(5) 0.051(6) 0.025(4) -0.002(5) -0.001(4) 0.005(4)
C2 0.031(4) 0.035(5) 0.040(5) 0.002(4) -0.004(4) -0.005(4)
C3 0.035(5) 0.046(6) 0.043(5) 0.000(5) 0.001(4) -0.015(5)
C4 0.029(5) 0.067(8) 0.041(5) -0.009(5) 0.008(4) -0.012(5)
OW 0.046(6) 0.038(6) 0.068(6) 0.000 -0.003(5) 0.000

loop_
_atom_type_symbol
_atom_type_description
_atom_type_scat_dispersion_real
_atom_type_scat_dispersion_imag
_atom_type_scat_source
C C 0.0033 0.0016 'International Tables Vol C Tables 4.2.6.8 and 6.1.1.4'
H H 0.0000 0.0000 'International Tables Vol C Tables 4.2.6.8 and 6.1.1.4'
I I -0.4742 1.8119 'International Tables Vol C Tables 4.2.6.8 and 6.1.1.4'
N N 0.0061 0.0033 'International Tables Vol C Tables 4.2.6.8 and 6.1.1.4'
Pb Pb -3.3944 10.1111 'International Tables Vol C Tables 4.2.6.8 and 6.1.1.4'
O O 0.0106 0.0060 'International Tables Vol C Tables 4.2.6.8 and 6.1.1.4'

loop_
_geom_angle_atom_site_label_1
_geom_angle_atom_site_label_2
_geom_angle_atom_site_label_3
_geom_angle_site_symmetry_1
_geom_angle_site_symmetry_3
_geom_angle
_geom_angle_publ_flag
I2 Pb I3 . . 96.06(3) y
I2 Pb I1 . . 85.021(12) y
I3 Pb I1 . . 93.943(13) y
I2 Pb I1 . 7_565 85.022(12) y
I3 Pb I1 . 7_565 93.944(13) y
I1 Pb I1 . 7_565 167.89(2) y
I2 Pb I4 . . 96.89(3) y
I3 Pb I4 . . 167.05(3) y
I1 Pb I4 . . 87.185(13) y
I1 Pb I4 7_565 . 87.185(13) y
I2 Pb I4 . 6_556 179.99(3) y
I3 Pb I4 . 6_556 83.95(3) y
I1 Pb I4 . 6_556 94.978(12) y
I1 Pb I4 7_565 6_556 94.977(12) y
I4 Pb I4 . 6_556 83.105(14) y
Pb I4 Pb . 6_656 178.91(3) y
C1 N1 C3 . . 110.7(7) ?
C1 N1 H1N . . 109.5 ?
C3 N1 H1N . . 109.5 ?
C1 N1 H2N . . 109.5 ?
C3 N1 H2N . . 109.5 ?
H1N N1 H2N . . 108.1 ?
C4 N2 C2 . . 112.1(7) ?
C4 N2 H3N . . 109.2 ?
C2 N2 H3N . . 109.2 ?
C4 N2 H4N . . 109.2 ?
C2 N2 H4N . . 109.2 ?
H3N N2 H4N . . 107.9 ?
C2 C1 N1 . . 109.8(7) ?
C2 C1 H1A . . 109.7 ?
N1 C1 H1A . . 109.7 ?
C2 C1 H1B . . 109.7 ?
N1 C1 H1B . . 109.7 ?
H1A C1 H1B . . 108.2 ?
C1 C2 N2 . . 110.0(7) ?
C1 C2 H2A . . 109.7 ?
N2 C2 H2A . . 109.7 ?
C1 C2 H2B . . 109.7 ?
N2 C2 H2B . . 109.7 ?
H2A C2 H2B . . 108.2 ?
C4 C3 N1 . . 111.1(7) ?
C4 C3 H3A . . 109.4 ?
N1 C3 H3A . . 109.4 ?
C4 C3 H3B . . 109.4 ?
N1 C3 H3B . . 109.4 ?
H3A C3 H3B . . 108.0 ?
N2 C4 C3 . . 111.6(7) ?
N2 C4 H4A . . 109.3 ?
C3 C4 H4A . . 109.3 ?
N2 C4 H4B . . 109.3 ?
C3 C4 H4B . . 109.3 ?
H4A C4 H4B . . 108.0 ?
HW1 OW HW2 . . 104(3) ?

loop_
_geom_bond_atom_site_label_1
_geom_bond_atom_site_label_2
_geom_bond_site_symmetry_2
_geom_bond_distance
_geom_bond_publ_flag
Pb I2 . 3.0689(9) y
Pb I3 . 3.1511(9) y
Pb I1 . 3.2173(8) y
Pb I1 7_565 3.2173(8) y
Pb I4 . 3.2396(9) y
Pb I4 6_556 3.3535(9) y
I4 Pb 6_656 3.3535(9) y
N1 C1 . 1.490(11) ?
N1 C3 . 1.474(11) ?
N1 H1N . 0.8900 ?
N1 H2N . 0.8900 ?
N2 C4 . 1.462(11) ?
N2 C2 . 1.493(10) ?
N2 H3N . 0.8900 ?
N2 H4N . 0.8900 ?
C1 C2 . 1.483(11) ?
C1 H1A . 0.9700 ?
C1 H1B . 0.9700 ?
C2 H2A . 0.9700 ?
C2 H2B . 0.9700 ?
C3 C4 . 1.473(12) ?
C3 H3A . 0.9700 ?
C3 H3B . 0.9700 ?
C4 H4A . 0.9700 ?
C4 H4B . 0.9700 ?
OW HW1 . 0.86(2) ?
OW HW2 . 0.86(2) y

loop_
_geom_hbond_atom_site_label_D
_geom_hbond_atom_site_label_H
_geom_hbond_atom_site_label_A
_geom_hbond_site_symmetry_A
_geom_hbond_distance_DH
_geom_hbond_distance_HA
_geom_hbond_distance_DA
_geom_hbond_angle_DHA
N1 H1N OW 3_656 0.900 2.05 2.874(5) 155
N1 H2N I5 4_465 0.900 2.69 3.543(4) 160
N2 H4N I3 1_555 0.900 2.85 3.656(4) 151
OW HW1 I5 3_646 0.856 2.74 3.477(5) 145
